data_4341767
loop_
_publ_author_name
'Akselrud, Lev'
'Wosylus, Aron'
'Castillo, Rodrigo'
'Aydemir, Umut'
'Prots, Yurii'
'Schnelle, Walter'
'Grin, Yuri'
'Schwarz, Ulrich'

_publ_section_title
;
 BaGe6 and BaGe6-x: Incommensurately Ordered Vacancies as Electron Traps.
;
_journal_name_full 'Inorganic chemistry'
_journal_page_first 141126111906003
_journal_paper_doi 10.1021/ic5021065
_journal_year 2014
_chemical_formula_moiety 'Ge5, Ba'
_chemical_formula_sum 'Ba Ge5'
_chemical_formula_weight 500.38
_chemical_name_systematic ' ?'
_space_group_IT_number 74
_symmetry_cell_setting orthorhombic
_symmetry_Int_Tables_number 74
_symmetry_space_group_name_Hall '-I 2b 2'
_symmetry_space_group_name_H-M 'I m m a'
_cell_angle_alpha 90
_cell_angle_beta 90
_cell_angle_gamma 90
_cell_formula_units_Z 4
_cell_length_a 8.3421(8)
_cell_length_b 4.8728(5)
_cell_length_c 13.7202(9)
_cell_measurement_temperature 293
_cell_volume 557.72(9)
_diffrn_ambient_temperature 293
_diffrn_radiation_probe x-ray
_diffrn_radiation_type synchrotron
_diffrn_radiation_wavelength 0.43046
_exptl_absorpt_coefficient_mu 8.419
_exptl_crystal_density_diffrn 5.959
_exptl_crystal_F_000 1216
_pd_instr_location ' ?'
_pd_meas_2theta_range_inc 0.001
_pd_meas_2theta_range_max 34.000
_pd_meas_2theta_range_min 3.000
_pd_meas_number_of_points 31001
_pd_proc_2theta_range_inc 0.001
_pd_proc_2theta_range_max 34
_pd_proc_2theta_range_min 3
_pd_proc_ls_pref_orient_corr none
_pd_proc_ls_profile_function Pseudo-Voigt
_pd_proc_ls_prof_R_factor 0.0429
_pd_proc_ls_prof_wR_expected 0.0775
_pd_proc_ls_prof_wR_factor 0.0592
_refine_diff_density_max 0.53
_refine_diff_density_min -0.44
_refine_ls_goodness_of_fit_all 0.76
_refine_ls_number_constraints 0
_refine_ls_number_parameters 12
_refine_ls_number_restraints 0
_refine_ls_R_factor_all 0.0126
_refine_ls_R_factor_gt 0.0126
_refine_ls_shift/su_max 0.0065
_refine_ls_shift/su_mean 0.0009
_refine_ls_weighting_scheme sigma
_refine_ls_wR_factor_all 0.0186
_refine_ls_wR_factor_gt 0.0186
_cod_data_source_file ic5021065_si_005.cif
_cod_data_source_block I
_cod_depositor_comments
;
The following automatic conversions were performed:

'_diffrn_radiation_probe' value 'X-ray' changed to 'x-ray' according
to
/home/saulius/struct/COD-crude-data--automatic-downloads/rss-feeds/ACS/lib/dictionaries/cif_core.dic
dictionary named 'cif_core.dic' version 2.4.2 from 2011-04-26.

Automatic conversion script
Id: cif_fix_values 2935 2014-11-11 08:27:57Z andrius 
;
_cod_database_code 4341767

loop_
_space_group_symop_id
_space_group_symop_operation_xyz
1 x,y,z
2 -x,-y+1/2,z
3 -x,y+1/2,-z
4 x,-y,-z
5 -x,-y,-z
6 x,y+1/2,-z
7 x,-y+1/2,z
8 -x,y,z
9 x+1/2,y+1/2,z+1/2
10 -x+1/2,-y,z+1/2
11 -x+1/2,y,-z+1/2
12 x+1/2,-y+1/2,-z+1/2
13 -x+1/2,-y+1/2,-z+1/2
14 x+1/2,y,-z+1/2
15 x+1/2,-y,z+1/2
16 -x+1/2,y+1/2,z+1/2

loop_
_atom_site_label
_atom_site_type_symbol
_atom_site_fract_x
_atom_site_fract_y
_atom_site_fract_z
_atom_site_adp_type
_atom_site_U_iso_or_equiv
_atom_site_site_symmetry_multiplicity
_atom_site_occupancy
_atom_site_calc_flag
Ba1 Ba 0 0.25 0.7826(3) Uiso 0.0104(10) 4 1 d
Ge1 Ge 0 0.25 0.0397(6) Uiso 0.010(2) 4 1 d
Ge2 Ge 0.1534(5) 0.25 0.5576(3) Uiso 0.0097(14) 8 1 d
Ge3 Ge 0.2754(6) 0.25 0.1274(3) Uiso 0.0086(14) 8 1 d

loop_
_atom_type_symbol
_atom_type_scat_dispersion_real
_atom_type_scat_dispersion_imag
_atom_type_scat_source
Ba -1.2107 0.9457 'International Tables Vol C tables 4.2.6.8 and 6.1.1.1'
Ge 0.2928 0.7443 'International Tables Vol C tables 4.2.6.8 and 6.1.1.1'

loop_
_geom_angle_atom_site_label_1
_geom_angle_atom_site_label_2
_geom_angle_atom_site_label_3
_geom_angle_site_symmetry_1
_geom_angle_site_symmetry_3
_geom_angle
Ge1 Ba1 Ge1 1_556 3_546 44.98(11)
Ge1 Ba1 Ge1 1_556 3_556 44.98(11)
Ge1 Ba1 Ge2 1_556 . 157.47(8)
Ge1 Ba1 Ge2 1_556 2_555 157.47(8)
Ge1 Ba1 Ge2 1_556 11_556 52.83(9)
Ge1 Ba1 Ge2 1_556 12_456 52.83(9)
Ge1 Ba1 Ge3 1_556 9_445 124.70(8)
Ge1 Ba1 Ge3 1_556 9_455 124.70(8)
Ge1 Ba1 Ge3 1_556 10_555 124.70(8)
Ge1 Ba1 Ge3 1_556 10_565 124.70(8)
Ge1 Ba1 Ge3 1_556 3_546 69.76(9)
Ge1 Ba1 Ge3 1_556 3_556 69.76(9)
Ge1 Ba1 Ge3 1_556 4_556 69.76(9)
Ge1 Ba1 Ge3 1_556 4_566 69.76(9)
Ge1 Ba1 Ge1 3_546 3_556 89.95(17)
Ge1 Ba1 Ge2 3_546 . 130.80(9)
Ge1 Ba1 Ge2 3_546 2_555 130.80(9)
Ge1 Ba1 Ge2 3_546 11_556 64.70(9)
Ge1 Ba1 Ge2 3_546 12_456 64.70(9)
Ge1 Ba1 Ge3 3_546 9_445 86.68(9)
Ge1 Ba1 Ge3 3_546 9_455 149.69(8)
Ge1 Ba1 Ge3 3_546 10_555 86.68(9)
Ge1 Ba1 Ge3 3_546 10_565 149.69(8)
Ge1 Ba1 Ge3 3_546 3_546 43.34(8)
Ge1 Ba1 Ge3 3_546 3_556 103.76(13)
Ge1 Ba1 Ge3 3_546 4_556 43.34(8)
Ge1 Ba1 Ge3 3_546 4_566 103.76(13)
Ge1 Ba1 Ge2 3_556 . 130.80(9)
Ge1 Ba1 Ge2 3_556 2_555 130.80(9)
Ge1 Ba1 Ge2 3_556 11_556 64.70(9)
Ge1 Ba1 Ge2 3_556 12_456 64.70(9)
Ge1 Ba1 Ge3 3_556 9_445 149.69(8)
Ge1 Ba1 Ge3 3_556 9_455 86.68(9)
Ge1 Ba1 Ge3 3_556 10_555 149.69(8)
Ge1 Ba1 Ge3 3_556 10_565 86.68(9)
Ge1 Ba1 Ge3 3_556 3_546 103.76(13)
Ge1 Ba1 Ge3 3_556 3_556 43.34(8)
Ge1 Ba1 Ge3 3_556 4_556 103.76(13)
Ge1 Ba1 Ge3 3_556 4_566 43.34(8)
Ge2 Ba1 Ge2 . 2_555 45.06(12)
Ge2 Ba1 Ge2 . 11_556 104.65(11)
Ge2 Ba1 Ge2 . 12_456 149.70(13)
Ge2 Ba1 Ge3 . 9_445 70.50(11)
Ge2 Ba1 Ge3 . 9_455 70.50(11)
Ge2 Ba1 Ge3 . 10_555 44.12(7)
Ge2 Ba1 Ge3 . 10_565 44.12(7)
Ge2 Ba1 Ge3 . 3_546 124.48(11)
Ge2 Ba1 Ge3 . 3_556 124.48(11)
Ge2 Ba1 Ge3 . 4_556 94.18(10)
Ge2 Ba1 Ge3 . 4_566 94.18(10)
Ge2 Ba1 Ge2 2_555 11_556 149.70(13)
Ge2 Ba1 Ge2 2_555 12_456 104.65(11)
Ge2 Ba1 Ge3 2_555 9_445 44.12(7)
Ge2 Ba1 Ge3 2_555 9_455 44.12(7)
Ge2 Ba1 Ge3 2_555 10_555 70.50(11)
Ge2 Ba1 Ge3 2_555 10_565 70.50(11)
Ge2 Ba1 Ge3 2_555 3_546 94.18(10)
Ge2 Ba1 Ge3 2_555 3_556 94.18(10)
Ge2 Ba1 Ge3 2_555 4_556 124.48(11)
Ge2 Ba1 Ge3 2_555 4_566 124.48(11)
Ge2 Ba1 Ge2 11_556 12_456 105.65(15)
Ge2 Ba1 Ge3 11_556 9_445 138.02(5)
Ge2 Ba1 Ge3 11_556 9_455 138.02(5)
Ge2 Ba1 Ge3 11_556 10_555 86.82(9)
Ge2 Ba1 Ge3 11_556 10_565 86.82(9)
Ge2 Ba1 Ge3 11_556 3_546 107.69(12)
Ge2 Ba1 Ge3 11_556 3_556 107.69(12)
Ge2 Ba1 Ge3 11_556 4_556 43.79(6)
Ge2 Ba1 Ge3 11_556 4_566 43.79(6)
Ge2 Ba1 Ge3 12_456 9_445 86.82(9)
Ge2 Ba1 Ge3 12_456 9_455 86.82(9)
Ge2 Ba1 Ge3 12_456 10_555 138.02(5)
Ge2 Ba1 Ge3 12_456 10_565 138.02(5)
Ge2 Ba1 Ge3 12_456 3_546 43.79(6)
Ge2 Ba1 Ge3 12_456 3_556 43.79(6)
Ge2 Ba1 Ge3 12_456 4_556 107.69(12)
Ge2 Ba1 Ge3 12_456 4_566 107.69(12)
Ge3 Ba1 Ge3 9_445 9_455 81.33(9)
Ge3 Ba1 Ge3 9_445 10_555 60.16(10)
Ge3 Ba1 Ge3 9_445 10_565 110.60(14)
Ge3 Ba1 Ge3 9_445 3_546 55.21(8)
Ge3 Ba1 Ge3 9_445 3_556 108.62(9)
Ge3 Ba1 Ge3 9_445 4_556 94.28(7)
Ge3 Ba1 Ge3 9_445 4_566 164.68(15)
Ge3 Ba1 Ge3 9_455 10_555 110.60(14)
Ge3 Ba1 Ge3 9_455 10_565 60.16(10)
Ge3 Ba1 Ge3 9_455 3_546 108.62(9)
Ge3 Ba1 Ge3 9_455 3_556 55.21(8)
Ge3 Ba1 Ge3 9_455 4_556 164.68(15)
Ge3 Ba1 Ge3 9_455 4_566 94.28(7)
Ge3 Ba1 Ge3 10_555 10_565 81.33(9)
Ge3 Ba1 Ge3 10_555 3_546 94.28(7)
Ge3 Ba1 Ge3 10_555 3_556 164.68(15)
Ge3 Ba1 Ge3 10_555 4_556 55.21(8)
Ge3 Ba1 Ge3 10_555 4_566 108.62(9)
Ge3 Ba1 Ge3 10_565 3_546 164.68(15)
Ge3 Ba1 Ge3 10_565 3_556 94.28(7)
Ge3 Ba1 Ge3 10_565 4_556 108.62(9)
Ge3 Ba1 Ge3 10_565 4_566 55.21(8)
Ge3 Ba1 Ge3 3_546 3_556 86.11(8)
Ge3 Ba1 Ge3 3_546 4_556 80.13(10)
Ge3 Ba1 Ge3 3_546 4_566 139.52(16)
Ge3 Ba1 Ge3 3_556 4_556 139.52(16)
Ge3 Ba1 Ge3 3_556 4_566 80.13(10)
Ge3 Ba1 Ge3 4_556 4_566 86.11(8)
Ba1 Ge1 Ba1 1_554 3_546 135.02(11)
Ba1 Ge1 Ba1 1_554 3_556 135.02(11)
Ba1 Ge1 Ge1 1_554 3_545 65.9(2)
Ba1 Ge1 Ge1 1_554 3_555 65.9(2)
Ba1 Ge1 Ge2 1_554 9_444 93.73(14)
Ba1 Ge1 Ge2 1_554 9_454 93.73(14)
Ba1 Ge1 Ge2 1_554 10_554 93.73(14)
Ba1 Ge1 Ge2 1_554 10_564 93.73(14)
Ba1 Ge1 Ge2 1_554 11_555 65.20(15)
Ba1 Ge1 Ge2 1_554 12_455 65.20(15)
Ba1 Ge1 Ge3 1_554 . 117.66(18)
Ba1 Ge1 Ge3 1_554 2_555 117.66(18)
Ba1 Ge1 Ba1 3_546 3_556 90.0(2)
Ba1 Ge1 Ge1 3_546 3_545 69.12(18)
Ba1 Ge1 Ge1 3_546 3_555 159.1(3)
Ba1 Ge1 Ge2 3_546 9_444 59.97(8)
Ba1 Ge1 Ge2 3_546 9_454 114.11(16)
Ba1 Ge1 Ge2 3_546 10_554 59.97(8)
Ba1 Ge1 Ge2 3_546 10_564 114.11(16)
Ba1 Ge1 Ge2 3_546 11_555 107.26(8)
Ba1 Ge1 Ge2 3_546 12_455 107.26(8)
Ba1 Ge1 Ge3 3_546 . 70.83(15)
Ba1 Ge1 Ge3 3_546 2_555 70.83(15)
Ba1 Ge1 Ge1 3_556 3_545 159.1(3)
Ba1 Ge1 Ge1 3_556 3_555 69.12(18)
Ba1 Ge1 Ge2 3_556 9_444 114.11(16)
Ba1 Ge1 Ge2 3_556 9_454 59.97(8)
Ba1 Ge1 Ge2 3_556 10_554 114.11(16)
Ba1 Ge1 Ge2 3_556 10_564 59.97(8)
Ba1 Ge1 Ge2 3_556 11_555 107.26(8)
Ba1 Ge1 Ge2 3_556 12_455 107.26(8)
Ba1 Ge1 Ge3 3_556 . 70.83(15)
Ba1 Ge1 Ge3 3_556 2_555 70.83(15)
Ge1 Ge1 Ge1 3_545 3_555 131.8(4)
Ge1 Ge1 Ge2 3_545 9_444 55.91(8)
Ge1 Ge1 Ge2 3_545 9_454 127.85(12)
Ge1 Ge1 Ge2 3_545 10_554 55.91(8)
Ge1 Ge1 Ge2 3_545 10_564 127.85(12)
Ge1 Ge1 Ge2 3_545 11_555 80.14(13)
Ge1 Ge1 Ge2 3_545 12_455 80.14(13)
Ge1 Ge1 Ge3 3_545 . 100.92(8)
Ge1 Ge1 Ge3 3_545 2_555 100.92(8)
Ge1 Ge1 Ge2 3_555 9_444 127.85(12)
Ge1 Ge1 Ge2 3_555 9_454 55.91(8)
Ge1 Ge1 Ge2 3_555 10_554 127.85(12)
Ge1 Ge1 Ge2 3_555 10_564 55.91(8)
Ge1 Ge1 Ge2 3_555 11_555 80.14(13)
Ge1 Ge1 Ge2 3_555 12_455 80.14(13)
Ge1 Ge1 Ge3 3_555 . 100.92(8)
Ge1 Ge1 Ge3 3_555 2_555 100.92(8)
Ge2 Ge1 Ge2 9_444 9_454 80.04(6)
Ge2 Ge1 Ge2 9_444 10_554 99.47(6)
Ge2 Ge1 Ge2 9_444 10_564 172.5(3)
Ge2 Ge1 Ge2 9_444 11_555 136.05(13)
Ge2 Ge1 Ge2 9_444 12_455 48.28(7)
Ge2 Ge1 Ge3 9_444 . 130.22(18)
Ge2 Ge1 Ge3 9_444 2_555 45.09(6)
Ge2 Ge1 Ge2 9_454 10_554 172.5(3)
Ge2 Ge1 Ge2 9_454 10_564 99.47(6)
Ge2 Ge1 Ge2 9_454 11_555 136.05(13)
Ge2 Ge1 Ge2 9_454 12_455 48.28(7)
Ge2 Ge1 Ge3 9_454 . 130.22(18)
Ge2 Ge1 Ge3 9_454 2_555 45.09(6)
Ge2 Ge1 Ge2 10_554 10_564 80.04(6)
Ge2 Ge1 Ge2 10_554 11_555 48.28(7)
Ge2 Ge1 Ge2 10_554 12_455 136.05(13)
Ge2 Ge1 Ge3 10_554 . 45.09(6)
Ge2 Ge1 Ge3 10_554 2_555 130.22(18)
Ge2 Ge1 Ge2 10_564 11_555 48.28(7)
Ge2 Ge1 Ge2 10_564 12_455 136.05(13)
Ge2 Ge1 Ge3 10_564 . 45.09(6)
Ge2 Ge1 Ge3 10_564 2_555 130.22(18)
Ge2 Ge1 Ge2 11_555 12_455 130.4(3)
Ge2 Ge1 Ge3 11_555 . 52.45(12)
Ge2 Ge1 Ge3 11_555 2_555 177.1(3)
Ge2 Ge1 Ge3 12_455 . 177.1(3)
Ge2 Ge1 Ge3 12_455 2_555 52.45(12)
Ge3 Ge1 Ge3 . 2_555 124.7(3)
Ba1 Ge2 Ba1 . 11_556 75.35(11)
Ba1 Ge2 Ge1 . 9_545 110.63(15)
Ba1 Ge2 Ge1 . 9_555 110.63(15)
Ba1 Ge2 Ge1 . 11_555 137.3(2)
Ba1 Ge2 Ge2 . 2_555 67.47(15)
Ba1 Ge2 Ge2 . 3_546 97.13(12)
Ba1 Ge2 Ge2 . 3_556 97.13(12)
Ba1 Ge2 Ge2 . 4_556 120.20(11)
Ba1 Ge2 Ge2 . 4_566 120.20(11)
Ba1 Ge2 Ge3 . 10_555 75.83(13)
Ba1 Ge2 Ge3 . 10_565 75.83(13)
Ba1 Ge2 Ge3 . 11_555 170.6(2)
Ba1 Ge2 Ge1 11_556 9_545 55.34(12)
Ba1 Ge2 Ge1 11_556 9_555 55.34(12)
Ba1 Ge2 Ge1 11_556 11_555 61.97(16)
Ba1 Ge2 Ge2 11_556 2_555 142.8(2)
Ba1 Ge2 Ge2 11_556 3_546 140.69(6)
Ba1 Ge2 Ge2 11_556 3_556 140.69(6)
Ba1 Ge2 Ge2 11_556 4_556 109.21(13)
Ba1 Ge2 Ge2 11_556 4_566 109.21(13)
Ba1 Ge2 Ge3 11_556 10_555 66.93(13)
Ba1 Ge2 Ge3 11_556 10_565 66.93(13)
Ba1 Ge2 Ge3 11_556 11_555 114.01(18)
Ge1 Ge2 Ge1 9_545 9_555 80.04(9)
Ge1 Ge2 Ge1 9_545 11_555 43.95(9)
Ge1 Ge2 Ge2 9_545 2_555 139.73(5)
Ge1 Ge2 Ge2 9_545 3_546 94.21(8)
Ge1 Ge2 Ge2 9_545 3_556 151.96(19)
Ge1 Ge2 Ge2 9_545 4_556 54.92(12)
Ge1 Ge2 Ge2 9_545 4_566 120.26(18)
Ge1 Ge2 Ge3 9_545 10_555 43.17(13)
Ge1 Ge2 Ge3 9_545 10_565 115.98(17)
Ge1 Ge2 Ge3 9_545 11_555 76.29(17)
Ge1 Ge2 Ge1 9_555 11_555 43.95(9)
Ge1 Ge2 Ge2 9_555 2_555 139.73(5)
Ge1 Ge2 Ge2 9_555 3_546 151.96(19)
Ge1 Ge2 Ge2 9_555 3_556 94.21(8)
Ge1 Ge2 Ge2 9_555 4_556 120.26(18)
Ge1 Ge2 Ge2 9_555 4_566 54.92(12)
Ge1 Ge2 Ge3 9_555 10_555 115.98(17)
Ge1 Ge2 Ge3 9_555 10_565 43.17(13)
Ge1 Ge2 Ge3 9_555 11_555 76.29(17)
Ge1 Ge2 Ge2 11_555 2_555 155.2(2)
Ge1 Ge2 Ge2 11_555 3_546 115.40(15)
Ge1 Ge2 Ge2 11_555 3_556 115.40(15)
Ge1 Ge2 Ge2 11_555 4_556 76.80(14)
Ge1 Ge2 Ge2 11_555 4_566 76.80(14)
Ge1 Ge2 Ge3 11_555 10_555 87.06(15)
Ge1 Ge2 Ge3 11_555 10_565 87.06(15)
Ge1 Ge2 Ge3 11_555 11_555 52.04(19)
Ge2 Ge2 Ge2 2_555 3_546 48.61(10)
Ge2 Ge2 Ge2 2_555 3_556 48.61(10)
Ge2 Ge2 Ge2 2_555 4_556 90.00(15)
Ge2 Ge2 Ge2 2_555 4_566 90.00(15)
Ge2 Ge2 Ge3 2_555 10_555 102.78(15)
Ge2 Ge2 Ge3 2_555 10_565 102.78(15)
Ge2 Ge2 Ge3 2_555 11_555 103.2(2)
Ge2 Ge2 Ge2 3_546 3_556 77.99(10)
Ge2 Ge2 Ge2 3_546 4_556 41.39(11)
Ge2 Ge2 Ge2 3_546 4_566 107.78(16)
Ge2 Ge2 Ge3 3_546 10_555 73.79(11)
Ge2 Ge2 Ge3 3_546 10_565 149.67(17)
Ge2 Ge2 Ge3 3_546 11_555 75.69(14)
Ge2 Ge2 Ge2 3_556 4_556 107.78(16)
Ge2 Ge2 Ge2 3_556 4_566 41.39(11)
Ge2 Ge2 Ge3 3_556 10_555 149.67(17)
Ge2 Ge2 Ge3 3_556 10_565 73.79(11)
Ge2 Ge2 Ge3 3_556 11_555 75.69(14)
Ge2 Ge2 Ge2 4_556 4_566 114.01(18)
Ge2 Ge2 Ge3 4_556 10_555 55.46(11)
Ge2 Ge2 Ge3 4_556 10_565 162.8(2)
Ge2 Ge2 Ge3 4_556 11_555 57.98(11)
Ge2 Ge2 Ge3 4_566 10_555 162.8(2)
Ge2 Ge2 Ge3 4_566 10_565 55.46(11)
Ge2 Ge2 Ge3 4_566 11_555 57.98(11)
Ge3 Ge2 Ge3 10_555 10_565 130.4(2)
Ge3 Ge2 Ge3 10_555 11_555 107.27(13)
Ge3 Ge2 Ge3 10_565 11_555 107.27(13)
Ba1 Ge3 Ba1 9_544 9_554 81.33(10)
Ba1 Ge3 Ba1 9_544 3_546 71.38(5)
Ba1 Ge3 Ba1 9_544 3_556 124.79(14)
Ba1 Ge3 Ge1 9_544 . 135.09(10)
Ba1 Ge3 Ge2 9_544 10_554 60.05(12)
Ba1 Ge3 Ge2 9_544 10_564 133.13(18)
Ba1 Ge3 Ge2 9_544 11_555 116.11(14)
Ba1 Ge3 Ge3 9_544 2_655 59.92(8)
Ba1 Ge3 Ge3 9_544 11_555 59.85(10)
Ba1 Ge3 Ba1 9_554 3_546 124.79(14)
Ba1 Ge3 Ba1 9_554 3_556 71.38(5)
Ba1 Ge3 Ge1 9_554 . 135.09(10)
Ba1 Ge3 Ge2 9_554 10_554 133.13(18)
Ba1 Ge3 Ge2 9_554 10_564 60.05(12)
Ba1 Ge3 Ge2 9_554 11_555 116.11(14)
Ba1 Ge3 Ge3 9_554 2_655 59.92(8)
Ba1 Ge3 Ge3 9_554 11_555 59.85(10)
Ba1 Ge3 Ba1 3_546 3_556 86.11(11)
Ba1 Ge3 Ge1 3_546 . 65.83(14)
Ba1 Ge3 Ge2 3_546 10_554 69.28(10)
Ba1 Ge3 Ge2 3_546 10_564 152.31(18)
Ba1 Ge3 Ge2 3_546 11_555 118.91(13)
Ba1 Ge3 Ge3 3_546 2_655 130.06(8)
Ba1 Ge3 Ge3 3_546 11_555 64.94(11)
Ba1 Ge3 Ge1 3_556 . 65.83(14)
Ba1 Ge3 Ge2 3_556 10_554 152.31(18)
Ba1 Ge3 Ge2 3_556 10_564 69.28(10)
Ba1 Ge3 Ge2 3_556 11_555 118.91(13)
Ba1 Ge3 Ge3 3_556 2_655 130.06(8)
Ba1 Ge3 Ge3 3_556 11_555 64.94(11)
Ge1 Ge3 Ge2 . 10_554 91.74(15)
Ge1 Ge3 Ge2 . 10_564 91.74(15)
Ge1 Ge3 Ge2 . 11_555 75.5(2)
Ge1 Ge3 Ge3 . 2_655 152.3(2)
Ge1 Ge3 Ge3 . 11_555 110.5(2)
Ge2 Ge3 Ge2 10_554 10_564 130.4(2)
Ge2 Ge3 Ge2 10_554 11_555 66.56(12)
Ge2 Ge3 Ge3 10_554 2_655 77.22(14)
Ge2 Ge3 Ge3 10_554 11_555 112.43(12)
Ge2 Ge3 Ge2 10_564 11_555 66.56(12)
Ge2 Ge3 Ge3 10_564 2_655 77.22(14)
Ge2 Ge3 Ge3 10_564 11_555 112.43(12)
Ge2 Ge3 Ge3 11_555 2_655 76.83(16)
Ge2 Ge3 Ge3 11_555 11_555 174.0(2)
Ge3 Ge3 Ge3 2_655 11_555 97.17(14)

loop_
_geom_bond_atom_site_label_1
_geom_bond_atom_site_label_2
_geom_bond_site_symmetry_2
_geom_bond_distance
Ba1 Ge1 1_556 3.528(9)
Ba1 Ge1 3_546 3.447(6)
Ba1 Ge1 3_556 3.447(6)
Ba1 Ge2 . 3.341(6)
Ba1 Ge2 2_555 3.341(6)
Ba1 Ge2 11_556 3.628(5)
Ba1 Ge2 12_456 3.628(5)
Ba1 Ge3 9_445 3.739(4)
Ba1 Ge3 9_455 3.739(4)
Ba1 Ge3 10_555 3.739(4)
Ba1 Ge3 10_565 3.739(4)
Ba1 Ge3 3_546 3.569(4)
Ba1 Ge3 3_556 3.569(4)
Ba1 Ge3 4_556 3.569(4)
Ba1 Ge3 4_566 3.569(4)
Ge1 Ge1 3_545 2.669(5)
Ge1 Ge1 3_555 2.669(5)
Ge1 Ge2 9_444 3.789(3)
Ge1 Ge2 9_454 3.789(3)
Ge1 Ge2 10_554 3.789(3)
Ge1 Ge2 10_564 3.789(3)
Ge1 Ge2 11_555 3.185(6)
Ge1 Ge2 12_455 3.185(6)
Ge1 Ge3 . 2.593(6)
Ge1 Ge3 2_555 2.593(6)
Ge2 Ge2 2_555 2.560(6)
Ge2 Ge2 3_546 3.872(5)
Ge2 Ge2 3_556 3.872(5)
Ge2 Ge2 4_556 2.905(3)
Ge2 Ge2 4_566 2.905(3)
Ge2 Ge3 10_555 2.684(3)
Ge2 Ge3 10_565 2.684(3)
Ge2 Ge3 11_555 2.608(6)
Ge3 Ge3 2_655 3.748(7)
Ge3 Ge3 11_555 3.390(6)
